data_7049891
loop_
_publ_author_name
'Brunel, Paul'
'Lhardy, Chlo\'e'
'Mallet-Ladeira, Sonia'
'Monot, Julien'
'Martin-Vaca, Blanca'
'Bourissou, Didier'

_publ_section_title
;
 Palladium pincer complexes featuring an unsymmetrical SCN indene-based
 ligand with a hemilabile pyridine sidearm.
;
_journal_issue 26
_journal_name_full 'Dalton transactions (Cambridge, England : 2003)'
_journal_page_first 9801
_journal_page_last 9806
_journal_paper_doi 10.1039/c9dt00898e
_journal_volume 48
_journal_year 2019
_chemical_formula_moiety 'C39 H43 Cl N3 P Pd S'
_chemical_formula_sum 'C39 H43 Cl N3 P Pd S'
_chemical_formula_weight 758.64
_space_group_IT_number 14
_space_group_name_Hall '-P 2yn'
_space_group_name_H-M_alt 'P 1 21/n 1'
_symmetry_cell_setting monoclinic
_symmetry_Int_Tables_number 14
_symmetry_space_group_name_Hall '-P 2yn'
_symmetry_space_group_name_H-M 'P 1 21/n 1'
_atom_sites_solution_hydrogens geom
_audit_update_record
;
2019-02-22 deposited with the CCDC.    2019-04-29 downloaded from the CCDC.
;
_cell_angle_alpha 90
_cell_angle_beta 98.505(2)
_cell_angle_gamma 90
_cell_formula_units_Z 4
_cell_length_a 10.0673(7)
_cell_length_b 20.0097(13)
_cell_length_c 17.8258(12)
_cell_measurement_reflns_used 8416
_cell_measurement_temperature 193(2)
_cell_measurement_theta_max 21.33
_cell_measurement_theta_min 3.03
_cell_volume 3551.4(4)
_computing_cell_refinement SAINT
_computing_data_collection APEX2
_computing_data_reduction SAINT
_computing_molecular_graphics 'Ortep-3 for Windows (Farrugia, 1997)'
_computing_publication_material 'WinGX publication routines (Farrugia, 1999)'
_computing_structure_refinement 'SHELXL-2014/7 (Sheldrick, 2008)'
_computing_structure_solution 'SHELXT (Sheldrick 2015)'
_diffrn_ambient_temperature 193(2)
_diffrn_measured_fraction_theta_full 0.997
_diffrn_measured_fraction_theta_max 0.997
_diffrn_measurement_device_type 'Bruker Kappa APEX II Quazar'
_diffrn_measurement_method 'phi and omega scans'
_diffrn_radiation_monochromator 'multilayer optics'
_diffrn_radiation_source 'microfocus sealed tube'
_diffrn_radiation_type MoK\a
_diffrn_radiation_wavelength 0.71073
_diffrn_reflns_av_R_equivalents 0.085
_diffrn_reflns_av_unetI/netI 0.0452
_diffrn_reflns_Laue_measured_fraction_full 0.997
_diffrn_reflns_Laue_measured_fraction_max 0.997
_diffrn_reflns_limit_h_max 12
_diffrn_reflns_limit_h_min -12
_diffrn_reflns_limit_k_max 24
_diffrn_reflns_limit_k_min -24
_diffrn_reflns_limit_l_max 21
_diffrn_reflns_limit_l_min -21
_diffrn_reflns_number 69386
_diffrn_reflns_point_group_measured_fraction_full 0.997
_diffrn_reflns_point_group_measured_fraction_max 0.997
_diffrn_reflns_theta_full 25.242
_diffrn_reflns_theta_max 25.349
_diffrn_reflns_theta_min 3.459
_diffrn_standards_decay_% 0
_diffrn_standards_interval_count 0
_diffrn_standards_interval_time 0
_diffrn_standards_number 0
_exptl_absorpt_coefficient_mu 0.734
_exptl_absorpt_correction_T_max 0.7458
_exptl_absorpt_correction_T_min 0.6992
_exptl_absorpt_correction_type multi-scan
_exptl_absorpt_process_details 'SADABS (Bruker-AXS)'
_exptl_crystal_colour yellow
_exptl_crystal_density_diffrn 1.419
_exptl_crystal_density_method 'not measured'
_exptl_crystal_description block
_exptl_crystal_F_000 1568
_exptl_crystal_size_max 0.12
_exptl_crystal_size_mid 0.08
_exptl_crystal_size_min 0.04
_refine_diff_density_max 0.787
_refine_diff_density_min -0.682
_refine_diff_density_rms 0.103
_refine_ls_extinction_method none
_refine_ls_goodness_of_fit_ref 1.087
_refine_ls_hydrogen_treatment constr
_refine_ls_matrix_type full
_refine_ls_number_parameters 423
_refine_ls_number_reflns 6479
_refine_ls_number_restraints 0
_refine_ls_restrained_S_all 1.087
_refine_ls_R_factor_all 0.0636
_refine_ls_R_factor_gt 0.0402
_refine_ls_shift/su_max 0.004
_refine_ls_shift/su_mean 0
_refine_ls_structure_factor_coef Fsqd
_refine_ls_weighting_details 'w=1/[\s^2^(Fo^2^)+(0.0594P)^2^+2.0764P] where P=(Fo^2^+2Fc^2^)/3'
_refine_ls_weighting_scheme calc
_refine_ls_wR_factor_gt 0.1035
_refine_ls_wR_factor_ref 0.1157
_reflns_Friedel_coverage 0
_reflns_number_gt 4978
_reflns_number_total 6479
_reflns_threshold_expression 'I > 2\s(I)'
_cod_data_source_file c9dt00898e2.cif
_cod_data_source_block PB-785
_cod_depositor_comments 'Adding full bibliography for 7049891--7049892.cif.'
_cod_original_sg_symbol_H-M 'P 21/n'
_cod_database_code 7049891

loop_
_symmetry_equiv_pos_as_xyz
'x, y, z'
'-x+1/2, y+1/2, -z+1/2'
'-x, -y, -z'
'x-1/2, -y-1/2, z-1/2'

loop_
_atom_site_label
_atom_site_type_symbol
_atom_site_fract_x
_atom_site_fract_y
_atom_site_fract_z
_atom_site_U_iso_or_equiv
_atom_site_adp_type
_atom_site_occupancy
_atom_site_site_symmetry_order
_atom_site_calc_flag
_atom_site_refinement_flags_posn
_atom_site_refinement_flags_adp
C1 C 0.6500(4) 0.35640(18) 0.7622(2) 0.0254(8) Uani 1 1 d . .
C2 C 0.7668(4) 0.39887(19) 0.7993(2) 0.0289(9) Uani 1 1 d . .
H2 H 0.8023 0.4275 0.7608 0.035 Uiso 1 1 calc R U
C3 C 0.8696(4) 0.3469(2) 0.8308(2) 0.0306(9) Uani 1 1 d . .
C4 C 1.0029(4) 0.3541(2) 0.8618(2) 0.0355(10) Uani 1 1 d . .
H4 H 1.0441 0.3969 0.8662 0.043 Uiso 1 1 calc R U
C5 C 1.0752(5) 0.2968(2) 0.8866(3) 0.0450(12) Uani 1 1 d . .
H5 H 1.167 0.3005 0.9082 0.054 Uiso 1 1 calc R U
C6 C 1.0141(5) 0.2337(2) 0.8799(3) 0.0458(12) Uani 1 1 d . .
H6 H 1.0641 0.1954 0.8987 0.055 Uiso 1 1 calc R U
C7 C 0.8822(5) 0.2265(2) 0.8463(3) 0.0409(11) Uani 1 1 d . .
H7 H 0.8418 0.1836 0.8408 0.049 Uiso 1 1 calc R U
C8 C 0.8095(4) 0.28353(19) 0.8208(2) 0.0290(9) Uani 1 1 d . .
C9 C 0.6747(4) 0.29128(19) 0.7778(2) 0.0287(9) Uani 1 1 d . .
C10 C 0.6710(5) 0.3921(2) 0.9469(3) 0.0408(11) Uani 1 1 d . .
H10 H 0.6506 0.3481 0.921 0.049 Uiso 1 1 calc R U
C11 C 0.5485(5) 0.4107(3) 0.9811(3) 0.0582(15) Uani 1 1 d . .
H11A H 0.5246 0.3739 1.0128 0.087 Uiso 1 1 calc R U
H11B H 0.4737 0.4195 0.9405 0.087 Uiso 1 1 calc R U
H11C H 0.5672 0.4509 1.0122 0.087 Uiso 1 1 calc R U
C12 C 0.7919(5) 0.3802(2) 1.0087(3) 0.0500(13) Uani 1 1 d . .
H12A H 0.8129 0.4215 1.0376 0.075 Uiso 1 1 calc R U
H12B H 0.8697 0.3668 0.985 0.075 Uiso 1 1 calc R U
H12C H 0.7704 0.3448 1.0429 0.075 Uiso 1 1 calc R U
C13 C 0.8435(4) 0.5084(2) 0.9099(2) 0.0322(10) Uani 1 1 d . .
H13 H 0.9218 0.4814 0.9342 0.039 Uiso 1 1 calc R U
C14 C 0.8889(4) 0.5498(2) 0.8466(3) 0.0425(11) Uani 1 1 d . .
H14A H 0.8108 0.5716 0.8172 0.064 Uiso 1 1 calc R U
H14B H 0.932 0.5205 0.8132 0.064 Uiso 1 1 calc R U
H14C H 0.953 0.5839 0.8686 0.064 Uiso 1 1 calc R U
C15 C 0.7994(5) 0.5542(2) 0.9700(2) 0.0388(11) Uani 1 1 d . .
H15A H 0.8733 0.5844 0.9894 0.058 Uiso 1 1 calc R U
H15B H 0.7752 0.5271 1.0118 0.058 Uiso 1 1 calc R U
H15C H 0.7215 0.5805 0.9475 0.058 Uiso 1 1 calc R U
C16 C 0.5830(4) 0.2334(2) 0.7539(2) 0.0348(10) Uani 1 1 d . .
H16A H 0.5128 0.2483 0.7125 0.042 Uiso 1 1 calc R U
H16B H 0.6356 0.1978 0.7333 0.042 Uiso 1 1 calc R U
C17 C 0.5157(4) 0.20402(19) 0.8160(2) 0.0296(9) Uani 1 1 d . .
C18 C 0.4639(4) 0.1397(2) 0.8104(2) 0.0364(10) Uani 1 1 d . .
H18 H 0.4758 0.1122 0.7684 0.044 Uiso 1 1 calc R U
C19 C 0.3953(5) 0.1159(2) 0.8658(3) 0.0466(12) Uani 1 1 d . .
H19 H 0.358 0.0722 0.8626 0.056 Uiso 1 1 calc R U
C20 C 0.3817(5) 0.1566(2) 0.9259(3) 0.0469(12) Uani 1 1 d . .
H20 H 0.334 0.1416 0.9649 0.056 Uiso 1 1 calc R U
C21 C 0.4377(5) 0.2190(2) 0.9293(3) 0.0485(12) Uani 1 1 d . .
H21 H 0.4296 0.2462 0.9721 0.058 Uiso 1 1 calc R U
C22 C 0.5332(4) 0.38646(19) 0.7144(2) 0.0278(9) Uani 1 1 d . .
C23 C 0.4211(4) 0.4116(2) 0.5910(2) 0.0306(9) Uani 1 1 d . .
C24 C 0.3399(4) 0.3658(2) 0.5474(2) 0.0356(10) Uani 1 1 d . .
C25 C 0.2357(5) 0.3875(3) 0.4950(3) 0.0508(13) Uani 1 1 d . .
H25 H 0.1795 0.3559 0.4658 0.061 Uiso 1 1 calc R U
C26 C 0.2118(5) 0.4550(3) 0.4842(3) 0.0580(14) Uani 1 1 d . .
H26 H 0.1372 0.4699 0.4492 0.07 Uiso 1 1 calc R U
C27 C 0.2954(5) 0.5001(3) 0.5238(3) 0.0507(13) Uani 1 1 d . .
H27 H 0.2805 0.5464 0.5139 0.061 Uiso 1 1 calc R U
C28 C 0.4030(5) 0.4808(2) 0.5788(2) 0.0388(11) Uani 1 1 d . .
C29 C 0.3653(6) 0.2921(2) 0.5569(3) 0.0515(13) Uani 1 1 d . .
H29A H 0.4619 0.2834 0.5606 0.077 Uiso 1 1 calc R U
H29B H 0.3174 0.2682 0.513 0.077 Uiso 1 1 calc R U
H29C H 0.3334 0.2766 0.6032 0.077 Uiso 1 1 calc R U
C30 C 0.4941(5) 0.5324(2) 0.6192(3) 0.0527(13) Uani 1 1 d . .
H30A H 0.5083 0.5682 0.5837 0.079 Uiso 1 1 calc R U
H30B H 0.5805 0.5118 0.639 0.079 Uiso 1 1 calc R U
H30C H 0.4532 0.5509 0.6612 0.079 Uiso 1 1 calc R U
C31 C 0.2583(4) 0.3647(2) 0.7248(2) 0.0305(9) Uani 1 1 d . .
C32 C 0.0518(4) 0.29764(19) 0.6721(2) 0.0284(9) Uani 1 1 d . .
C33 C 0.0465(4) 0.2276(2) 0.6748(2) 0.0317(9) Uani 1 1 d . .
C34 C -0.0764(4) 0.1983(2) 0.6446(3) 0.0408(11) Uani 1 1 d . .
H34 H -0.0844 0.151 0.6441 0.049 Uiso 1 1 calc R U
C35 C -0.1857(4) 0.2367(2) 0.6157(2) 0.0422(11) Uani 1 1 d . .
H35 H -0.2679 0.2156 0.5957 0.051 Uiso 1 1 calc R U
C36 C -0.1768(4) 0.3056(2) 0.6155(2) 0.0404(11) Uani 1 1 d . .
H36 H -0.2536 0.3312 0.596 0.048 Uiso 1 1 calc R U
C37 C -0.0578(4) 0.3381(2) 0.6431(2) 0.0323(9) Uani 1 1 d . .
C38 C 0.1651(5) 0.1865(2) 0.7084(3) 0.0469(12) Uani 1 1 d . .
H38A H 0.2434 0.1988 0.6846 0.07 Uiso 1 1 calc R U
H38B H 0.145 0.139 0.6993 0.07 Uiso 1 1 calc R U
H38C H 0.1844 0.1948 0.7631 0.07 Uiso 1 1 calc R U
C39 C -0.0432(5) 0.4119(2) 0.6422(3) 0.0464(12) Uani 1 1 d . .
H39A H 0.014 0.4246 0.6046 0.07 Uiso 1 1 calc R U
H39B H -0.0022 0.4274 0.6925 0.07 Uiso 1 1 calc R U
H39C H -0.1319 0.4325 0.629 0.07 Uiso 1 1 calc R U
Cl1 Cl 0.22079(10) 0.49185(6) 0.82022(7) 0.0428(3) Uani 1 1 d . .
N1 N 0.5032(4) 0.24383(18) 0.8754(2) 0.0415(9) Uani 1 1 d . .
N2 N 0.5301(3) 0.38651(16) 0.64328(19) 0.0300(8) Uani 1 1 d . .
N3 N 0.1716(3) 0.32928(16) 0.70185(19) 0.0305(8) Uani 1 1 d . .
P1 P 0.70813(10) 0.45083(5) 0.87323(6) 0.0260(2) Uani 1 1 d . .
Pd1 Pd 0.39409(3) 0.42893(2) 0.76907(2) 0.02614(11) Uani 1 1 d . .
S1 S 0.55273(10) 0.50684(5) 0.82657(6) 0.0322(3) Uani 1 1 d . .

loop_
_atom_site_aniso_label
_atom_site_aniso_U_11
_atom_site_aniso_U_22
_atom_site_aniso_U_33
_atom_site_aniso_U_23
_atom_site_aniso_U_13
_atom_site_aniso_U_12
C1 0.025(2) 0.025(2) 0.027(2) -0.0026(16) 0.0054(16) 0.0028(16)
C2 0.028(2) 0.028(2) 0.032(2) -0.0007(17) 0.0070(17) 0.0000(17)
C3 0.032(2) 0.034(2) 0.028(2) -0.0052(18) 0.0088(18) 0.0063(18)
C4 0.030(2) 0.041(3) 0.037(3) -0.005(2) 0.0086(19) 0.0016(19)
C5 0.035(2) 0.061(3) 0.037(3) -0.005(2) 0.001(2) 0.013(2)
C6 0.046(3) 0.043(3) 0.049(3) 0.009(2) 0.008(2) 0.018(2)
C7 0.050(3) 0.033(2) 0.041(3) 0.002(2) 0.013(2) 0.008(2)
C8 0.029(2) 0.033(2) 0.026(2) 0.0012(17) 0.0080(17) 0.0043(17)
C9 0.031(2) 0.032(2) 0.026(2) -0.0027(17) 0.0126(18) -0.0006(17)
C10 0.059(3) 0.028(2) 0.041(3) 0.0010(19) 0.025(2) -0.006(2)
C11 0.068(4) 0.068(4) 0.048(3) 0.000(3) 0.038(3) -0.006(3)
C12 0.073(3) 0.040(3) 0.040(3) 0.010(2) 0.018(3) 0.012(2)
C13 0.023(2) 0.031(2) 0.040(3) -0.0012(18) -0.0018(18) -0.0002(17)
C14 0.034(2) 0.041(3) 0.054(3) 0.004(2) 0.014(2) -0.010(2)
C15 0.046(3) 0.029(2) 0.038(3) -0.0108(19) -0.003(2) 0.0004(19)
C16 0.042(3) 0.029(2) 0.035(2) -0.0049(18) 0.011(2) -0.0028(19)
C17 0.028(2) 0.027(2) 0.034(2) 0.0029(18) 0.0044(18) 0.0009(17)
C18 0.042(3) 0.036(2) 0.033(2) -0.0007(19) 0.008(2) 0.000(2)
C19 0.045(3) 0.042(3) 0.052(3) 0.011(2) 0.002(2) -0.012(2)
C20 0.047(3) 0.054(3) 0.042(3) 0.005(2) 0.015(2) -0.012(2)
C21 0.055(3) 0.054(3) 0.042(3) -0.008(2) 0.024(2) -0.006(2)
C22 0.026(2) 0.022(2) 0.037(3) -0.0049(17) 0.0086(18) -0.0028(16)
C23 0.031(2) 0.033(2) 0.031(2) 0.0017(18) 0.0138(18) 0.0041(17)
C24 0.040(2) 0.039(3) 0.028(2) 0.0008(19) 0.007(2) -0.001(2)
C25 0.045(3) 0.059(3) 0.045(3) 0.000(2) -0.001(2) -0.003(2)
C26 0.050(3) 0.066(4) 0.053(3) 0.005(3) -0.008(3) 0.011(3)
C27 0.062(3) 0.044(3) 0.047(3) 0.008(2) 0.012(3) 0.021(3)
C28 0.048(3) 0.035(2) 0.037(3) 0.003(2) 0.020(2) 0.005(2)
C29 0.077(4) 0.038(3) 0.038(3) -0.008(2) 0.005(3) -0.007(2)
C30 0.077(4) 0.035(3) 0.047(3) 0.002(2) 0.015(3) -0.004(2)
C31 0.032(2) 0.028(2) 0.033(2) -0.0046(18) 0.0124(19) 0.0041(18)
C32 0.028(2) 0.033(2) 0.025(2) -0.0034(17) 0.0081(17) -0.0049(17)
C33 0.035(2) 0.033(2) 0.029(2) -0.0028(18) 0.0098(18) -0.0049(18)
C34 0.044(3) 0.041(3) 0.039(3) -0.009(2) 0.009(2) -0.011(2)
C35 0.033(2) 0.057(3) 0.038(3) -0.009(2) 0.008(2) -0.015(2)
C36 0.026(2) 0.067(3) 0.029(2) 0.002(2) 0.0096(19) 0.006(2)
C37 0.033(2) 0.041(2) 0.026(2) -0.0037(18) 0.0131(18) -0.0016(19)
C38 0.046(3) 0.039(3) 0.055(3) 0.000(2) 0.005(2) 0.002(2)
C39 0.056(3) 0.040(3) 0.046(3) 0.011(2) 0.019(2) 0.015(2)
Cl1 0.0305(6) 0.0449(6) 0.0563(7) -0.0152(5) 0.0176(5) -0.0007(5)
N1 0.047(2) 0.041(2) 0.039(2) -0.0047(17) 0.0149(18) -0.0060(18)
N2 0.0313(19) 0.0283(18) 0.031(2) -0.0040(15) 0.0076(15) 0.0047(14)
N3 0.0286(18) 0.0296(19) 0.034(2) -0.0058(15) 0.0075(15) -0.0064(15)
P1 0.0255(5) 0.0224(5) 0.0308(6) -0.0033(4) 0.0066(4) -0.0019(4)
Pd1 0.02246(17) 0.02637(18) 0.03060(19) -0.00624(13) 0.00723(12) -0.00241(12)
S1 0.0248(5) 0.0271(5) 0.0438(7) -0.0112(4) 0.0014(5) 0.0013(4)

loop_
_atom_type_symbol
_atom_type_description
_atom_type_scat_dispersion_real
_atom_type_scat_dispersion_imag
_atom_type_scat_source
C C 0.0033 0.0016 'International Tables Vol C Tables 4.2.6.8 and 6.1.1.4'
H H 0 0 'International Tables Vol C Tables 4.2.6.8 and 6.1.1.4'
N N 0.0061 0.0033 'International Tables Vol C Tables 4.2.6.8 and 6.1.1.4'
P P 0.1023 0.0942 'International Tables Vol C Tables 4.2.6.8 and 6.1.1.4'
S S 0.1246 0.1234 'International Tables Vol C Tables 4.2.6.8 and 6.1.1.4'
Cl Cl 0.1484 0.1585 'International Tables Vol C Tables 4.2.6.8 and 6.1.1.4'
Pd Pd -0.9988 1.0072 'International Tables Vol C Tables 4.2.6.8 and 6.1.1.4'

loop_
_geom_angle_atom_site_label_1
_geom_angle_atom_site_label_2
_geom_angle_atom_site_label_3
_geom_angle
C9 C1 C22 128.3(4)
C9 C1 C2 110.1(3)
C22 C1 C2 121.5(3)
C3 C2 C1 102.7(3)
C3 C2 P1 113.3(3)
C1 C2 P1 108.5(3)
C3 C2 H2 110.7
C1 C2 H2 110.7
P1 C2 H2 110.7
C4 C3 C8 121.3(4)
C4 C3 C2 130.3(4)
C8 C3 C2 108.3(3)
C3 C4 C5 118.2(4)
C3 C4 H4 120.9
C5 C4 H4 120.9
C4 C5 C6 120.7(4)
C4 C5 H5 119.6
C6 C5 H5 119.6
C7 C6 C5 120.9(4)
C7 C6 H6 119.6
C5 C6 H6 119.6
C6 C7 C8 118.7(4)
C6 C7 H7 120.6
C8 C7 H7 120.6
C7 C8 C3 120.1(4)
C7 C8 C9 131.2(4)
C3 C8 C9 108.6(3)
C1 C9 C8 109.8(3)
C1 C9 C16 126.9(4)
C8 C9 C16 123.3(4)
C11 C10 C12 111.1(4)
C11 C10 P1 113.3(3)
C12 C10 P1 112.8(3)
C11 C10 H10 106.4
C12 C10 H10 106.4
P1 C10 H10 106.4
C10 C11 H11A 109.5
C10 C11 H11B 109.5
H11A C11 H11B 109.5
C10 C11 H11C 109.5
H11A C11 H11C 109.5
H11B C11 H11C 109.5
C10 C12 H12A 109.5
C10 C12 H12B 109.5
H12A C12 H12B 109.5
C10 C12 H12C 109.5
H12A C12 H12C 109.5
H12B C12 H12C 109.5
C14 C13 C15 110.2(3)
C14 C13 P1 111.5(3)
C15 C13 P1 110.5(3)
C14 C13 H13 108.2
C15 C13 H13 108.2
P1 C13 H13 108.2
C13 C14 H14A 109.5
C13 C14 H14B 109.5
H14A C14 H14B 109.5
C13 C14 H14C 109.5
H14A C14 H14C 109.5
H14B C14 H14C 109.5
C13 C15 H15A 109.5
C13 C15 H15B 109.5
H15A C15 H15B 109.5
C13 C15 H15C 109.5
H15A C15 H15C 109.5
H15B C15 H15C 109.5
C17 C16 C9 114.7(3)
C17 C16 H16A 108.6
C9 C16 H16A 108.6
C17 C16 H16B 108.6
C9 C16 H16B 108.6
H16A C16 H16B 107.6
N1 C17 C18 122.0(4)
N1 C17 C16 117.0(3)
C18 C17 C16 121.0(4)
C19 C18 C17 119.5(4)
C19 C18 H18 120.2
C17 C18 H18 120.2
C20 C19 C18 118.6(4)
C20 C19 H19 120.7
C18 C19 H19 120.7
C19 C20 C21 119.3(4)
C19 C20 H20 120.4
C21 C20 H20 120.4
N1 C21 C20 123.4(4)
N1 C21 H21 118.3
C20 C21 H21 118.3
N2 C22 C1 118.7(3)
N2 C22 Pd1 124.8(3)
C1 C22 Pd1 116.5(3)
C24 C23 C28 120.7(4)
C24 C23 N2 117.8(4)
C28 C23 N2 121.2(4)
C25 C24 C23 120.1(4)
C25 C24 C29 119.3(4)
C23 C24 C29 120.6(4)
C24 C25 C26 120.4(5)
C24 C25 H25 119.8
C26 C25 H25 119.8
C27 C26 C25 119.8(5)
C27 C26 H26 120.1
C25 C26 H26 120.1
C26 C27 C28 122.3(5)
C26 C27 H27 118.9
C28 C27 H27 118.9
C27 C28 C23 116.6(4)
C27 C28 C30 120.1(4)
C23 C28 C30 123.3(4)
C24 C29 H29A 109.5
C24 C29 H29B 109.5
H29A C29 H29B 109.5
C24 C29 H29C 109.5
H29A C29 H29C 109.5
H29B C29 H29C 109.5
C28 C30 H30A 109.5
C28 C30 H30B 109.5
H30A C30 H30B 109.5
C28 C30 H30C 109.5
H30A C30 H30C 109.5
H30B C30 H30C 109.5
N3 C31 Pd1 174.8(3)
N3 C32 C33 118.4(4)
N3 C32 C37 117.8(4)
C33 C32 C37 123.8(4)
C34 C33 C32 116.2(4)
C34 C33 C38 121.9(4)
C32 C33 C38 121.9(4)
C35 C34 C33 121.4(4)
C35 C34 H34 119.3
C33 C34 H34 119.3
C34 C35 C36 120.6(4)
C34 C35 H35 119.7
C36 C35 H35 119.7
C35 C36 C37 121.3(4)
C35 C36 H36 119.3
C37 C36 H36 119.3
C36 C37 C32 116.8(4)
C36 C37 C39 123.0(4)
C32 C37 C39 120.3(4)
C33 C38 H38A 109.5
C33 C38 H38B 109.5
H38A C38 H38B 109.5
C33 C38 H38C 109.5
H38A C38 H38C 109.5
H38B C38 H38C 109.5
C37 C39 H39A 109.5
C37 C39 H39B 109.5
H39A C39 H39B 109.5
C37 C39 H39C 109.5
H39A C39 H39C 109.5
H39B C39 H39C 109.5
C21 N1 C17 117.3(4)
C22 N2 C23 124.1(3)
C31 N3 C32 168.9(4)
C13 P1 C10 111.5(2)
C13 P1 C2 108.05(18)
C10 P1 C2 105.67(19)
C13 P1 S1 106.89(14)
C10 P1 S1 115.14(16)
C2 P1 S1 109.39(13)
C31 Pd1 C22 91.26(15)
C31 Pd1 S1 177.67(12)
C22 Pd1 S1 90.83(11)
C31 Pd1 Cl1 89.66(11)
C22 Pd1 Cl1 171.74(12)
S1 Pd1 Cl1 88.40(4)
P1 S1 Pd1 104.37(5)

loop_
_geom_bond_atom_site_label_1
_geom_bond_atom_site_label_2
_geom_bond_distance
C1 C9 1.348(5)
C1 C22 1.475(5)
C1 C2 1.520(5)
C2 C3 1.515(5)
C2 P1 1.843(4)
C2 H2 1
C3 C4 1.381(6)
C3 C8 1.405(6)
C4 C5 1.395(6)
C4 H4 0.95
C5 C6 1.401(7)
C5 H5 0.95
C6 C7 1.381(6)
C6 H6 0.95
C7 C8 1.395(6)
C7 H7 0.95
C8 C9 1.465(5)
C9 C16 1.503(5)
C10 C11 1.501(6)
C10 C12 1.534(7)
C10 P1 1.842(4)
C10 H10 1
C11 H11A 0.98
C11 H11B 0.98
C11 H11C 0.98
C12 H12A 0.98
C12 H12B 0.98
C12 H12C 0.98
C13 C14 1.522(6)
C13 C15 1.526(6)
C13 P1 1.830(4)
C13 H13 1
C14 H14A 0.98
C14 H14B 0.98
C14 H14C 0.98
C15 H15A 0.98
C15 H15B 0.98
C15 H15C 0.98
C16 C17 1.500(6)
C16 H16A 0.99
C16 H16B 0.99
C17 N1 1.345(5)
C17 C18 1.388(6)
C18 C19 1.372(6)
C18 H18 0.95
C19 C20 1.368(7)
C19 H19 0.95
C20 C21 1.369(6)
C20 H20 0.95
C21 N1 1.339(6)
C21 H21 0.95
C22 N2 1.264(5)
C22 Pd1 2.009(4)
C23 C24 1.388(6)
C23 C28 1.408(6)
C23 N2 1.422(5)
C24 C25 1.368(6)
C24 C29 1.501(6)
C25 C26 1.381(7)
C25 H25 0.95
C26 C27 1.358(7)
C26 H26 0.95
C27 C28 1.404(6)
C27 H27 0.95
C28 C30 1.493(6)
C29 H29A 0.98
C29 H29B 0.98
C29 H29C 0.98
C30 H30A 0.98
C30 H30B 0.98
C30 H30C 0.98
C31 N3 1.151(5)
C31 Pd1 1.956(4)
C32 N3 1.396(5)
C32 C33 1.404(5)
C32 C37 1.404(6)
C33 C34 1.403(6)
C33 C38 1.499(6)
C34 C35 1.378(6)
C34 H34 0.95
C35 C36 1.382(6)
C35 H35 0.95
C36 C37 1.388(6)
C36 H36 0.95
C37 C39 1.484(6)
C38 H38A 0.98
C38 H38B 0.98
C38 H38C 0.98
C39 H39A 0.98
C39 H39B 0.98
C39 H39C 0.98
Cl1 Pd1 2.4354(10)
P1 S1 2.0026(14)
Pd1 S1 2.3552(10)
